data_7158263
loop_
_publ_author_name
'Feng, Yi-Man'
'Nie, Xiao-Di'
'Sun, Jian-Ting'
'Xu, Wen-Ke'
'Wei, Bang-Guo'

_publ_section_title
;
 TMSOTf-mediated synthesis of skipped dienes through the addition of
 olefins to imines and semicyclic <i>N</i>,<i>O</i>-acetals.
;
_journal_issue 36
_journal_name_full 'Organic &amp; biomolecular chemistry'
_journal_page_first 7883
_journal_page_last 7893
_journal_paper_doi 10.1039/d1ob01370j
_journal_volume 19
_journal_year 2021
_chemical_formula_sum 'C35 H27 F'
_chemical_formula_weight 466.56
_space_group_crystal_system orthorhombic
_space_group_IT_number 61
_space_group_name_Hall '-P 2ac 2ab'
_space_group_name_H-M_alt 'P b c a'
_atom_sites_solution_hydrogens mixed
_audit_creation_method SHELXL-2013
_audit_update_record
;
2021-06-16 deposited with the CCDC.	2021-08-23 downloaded from the CCDC.
;
_cell_angle_alpha 90
_cell_angle_beta 90
_cell_angle_gamma 90
_cell_formula_units_Z 8
_cell_length_a 18.4643(12)
_cell_length_b 8.6875(6)
_cell_length_c 32.046(2)
_cell_measurement_reflns_used 7456
_cell_measurement_temperature 293(2)
_cell_measurement_theta_max 54.804
_cell_measurement_theta_min 5.092
_cell_volume 5140.5(6)
_computing_cell_refinement 'Bruker SAINT'
_computing_data_collection 'Bruker APEX2'
_computing_data_reduction 'Bruker SAINT'
_computing_molecular_graphics 'Bruker SHELXTL'
_computing_publication_material 'Bruker SHELXTL'
_computing_structure_refinement 'SHELXL-2013 (Sheldrick, 2013)'
_computing_structure_solution 'SHELXS-97 (Sheldrick 2008)'
_diffrn_ambient_temperature 293(2)
_diffrn_measured_fraction_theta_full 0.999
_diffrn_measured_fraction_theta_max 0.999
_diffrn_measurement_device_type 'Bruker APEX-II CCD'
_diffrn_measurement_method '\f and \w scans'
_diffrn_radiation_type MoK\a
_diffrn_radiation_wavelength 0.71073
_diffrn_reflns_av_R_equivalents 0.0963
_diffrn_reflns_av_unetI/netI 0.0401
_diffrn_reflns_Laue_measured_fraction_full 0.999
_diffrn_reflns_Laue_measured_fraction_max 0.999
_diffrn_reflns_limit_h_max 22
_diffrn_reflns_limit_h_min -22
_diffrn_reflns_limit_k_max 10
_diffrn_reflns_limit_k_min -10
_diffrn_reflns_limit_l_max 38
_diffrn_reflns_limit_l_min -38
_diffrn_reflns_number 70059
_diffrn_reflns_point_group_measured_fraction_full 0.999
_diffrn_reflns_point_group_measured_fraction_max 0.999
_diffrn_reflns_theta_full 25.242
_diffrn_reflns_theta_max 25.494
_diffrn_reflns_theta_min 2.546
_exptl_absorpt_coefficient_mu 0.073
_exptl_absorpt_correction_T_max 0.7456
_exptl_absorpt_correction_T_min 0.6846
_exptl_absorpt_correction_type multi-scan
_exptl_absorpt_process_details sadabs
_exptl_crystal_colour colorless
_exptl_crystal_density_diffrn 1.206
_exptl_crystal_description prismatic
_exptl_crystal_F_000 1968
_exptl_crystal_size_max 0.180
_exptl_crystal_size_mid 0.110
_exptl_crystal_size_min 0.070
_refine_diff_density_max 0.129
_refine_diff_density_min -0.136
_refine_diff_density_rms 0.032
_refine_ls_extinction_coef 0.0036(3)
_refine_ls_extinction_expression Fc^*^=kFc[1+0.001xFc^2^\l^3^/sin(2\q)]^-1/4^
_refine_ls_extinction_method SHELXL
_refine_ls_goodness_of_fit_ref 1.078
_refine_ls_hydrogen_treatment constr
_refine_ls_matrix_type full
_refine_ls_number_parameters 335
_refine_ls_number_reflns 4788
_refine_ls_number_restraints 0
_refine_ls_restrained_S_all 1.078
_refine_ls_R_factor_all 0.1079
_refine_ls_R_factor_gt 0.0524
_refine_ls_shift/su_max 0.000
_refine_ls_shift/su_mean 0.000
_refine_ls_structure_factor_coef Fsqd
_refine_ls_weighting_details 'w=1/[\s^2^(Fo^2^)+(0.0356P)^2^+1.4612P] where P=(Fo^2^+2Fc^2^)/3'
_refine_ls_weighting_scheme calc
_refine_ls_wR_factor_gt 0.1000
_refine_ls_wR_factor_ref 0.1268
_reflns_Friedel_coverage 0.000
_reflns_number_gt 2828
_reflns_number_total 4788
_reflns_threshold_expression 'I > 2\s(I)'
_cod_data_source_file d1ob01370j2.cif
_cod_data_source_block ddz20103
_cod_depositor_comments 'Adding full bibliography for 7158262--7158263.cif.'
_cod_original_cell_volume 5140.4(6)
_cod_database_code 7158263
_shelx_space_group_comment
; 
The symmetry employed for this shelxl refinement is uniquely defined 
by the following loop, which should always be used as a source of 
symmetry information in preference to the above space-group names. 
They are only intended as comments. 
;
_shelx_estimated_absorpt_t_min 0.987
_shelx_estimated_absorpt_t_max 0.995
_shelxl_version_number 2013-4

loop_
_space_group_symop_operation_xyz
'x, y, z'
'-x+1/2, -y, z+1/2'
'-x, y+1/2, -z+1/2'
'x+1/2, -y+1/2, -z'
'-x, -y, -z'
'x-1/2, y, -z-1/2'
'x, -y-1/2, z-1/2'
'-x-1/2, y-1/2, z'

loop_
_atom_site_label
_atom_site_type_symbol
_atom_site_fract_x
_atom_site_fract_y
_atom_site_fract_z
_atom_site_U_iso_or_equiv
_atom_site_adp_type
_atom_site_occupancy
_atom_site_site_symmetry_order
_atom_site_calc_flag
_atom_site_refinement_flags_posn
_atom_site_refinement_flags_adp
_atom_site_refinement_flags_occupancy
_atom_site_disorder_assembly
_atom_site_disorder_group
F1 F 0.2138(2) 0.1778(5) 0.46123(13) 0.1179(13) Uani 0.5 1 d . . P A 1
F1' F 0.3936(2) -0.0963(4) 0.49715(11) 0.1201(14) Uani 0.5 1 d . . P B 2
C1 C 0.53764(12) 0.1350(2) 0.34573(6) 0.0472(5) Uani 1 1 d . . . . .
C2 C 0.46873(13) 0.1547(2) 0.35612(6) 0.0498(5) Uani 1 1 d . . . . .
H2 H 0.4354 0.0894 0.3435 0.060 Uiso 1 1 calc R U . . .
C3 C 0.43863(12) 0.2724(2) 0.38635(7) 0.0494(5) Uani 1 1 d . . . . .
H3 H 0.4793 0.3181 0.4016 0.059 Uiso 1 1 calc R U . . .
C4 C 0.40112(12) 0.3983(2) 0.36260(7) 0.0518(6) Uani 1 1 d . . . . .
H4 H 0.3664 0.3680 0.3432 0.062 Uiso 1 1 calc R U . . .
C5 C 0.41256(12) 0.5495(2) 0.36645(6) 0.0471(5) Uani 1 1 d . . . . .
C6 C 0.37355(11) 0.6616(2) 0.33968(7) 0.0468(5) Uani 1 1 d . . . . .
C7 C 0.34673(12) 0.7982(2) 0.35638(7) 0.0565(6) Uani 1 1 d . . . . .
H7 H 0.3551 0.8208 0.3843 0.068 Uiso 1 1 calc R U . . .
C8 C 0.30787(13) 0.9007(3) 0.33212(8) 0.0634(7) Uani 1 1 d . . . . .
H8 H 0.2895 0.9903 0.3440 0.076 Uiso 1 1 calc R U . . .
C9 C 0.29642(13) 0.8706(3) 0.29066(8) 0.0662(7) Uani 1 1 d . . . . .
H9 H 0.2704 0.9394 0.2743 0.079 Uiso 1 1 calc R U . . .
C10 C 0.32369(14) 0.7379(3) 0.27348(8) 0.0672(7) Uani 1 1 d . . . . .
H10 H 0.3163 0.7175 0.2453 0.081 Uiso 1 1 calc R U . . .
C11 C 0.36193(13) 0.6347(3) 0.29761(7) 0.0566(6) Uani 1 1 d . . . . .
H11 H 0.3802 0.5456 0.2855 0.068 Uiso 1 1 calc R U . . .
C12 C 0.46514(13) 0.6136(2) 0.39715(7) 0.0513(6) Uani 1 1 d . . . . .
C13 C 0.45549(16) 0.5977(3) 0.43972(8) 0.0712(7) Uani 1 1 d . . . . .
H13 H 0.4149 0.5471 0.4500 0.085 Uiso 1 1 calc R U . . .
C14 C 0.5068(2) 0.6580(3) 0.46712(9) 0.0934(10) Uani 1 1 d . . . . .
H14 H 0.5001 0.6483 0.4958 0.112 Uiso 1 1 calc R U . . .
C15 C 0.5669(2) 0.7313(3) 0.45224(11) 0.0988(11) Uani 1 1 d . . . . .
H15 H 0.6014 0.7692 0.4708 0.119 Uiso 1 1 calc R U . . .
C16 C 0.57662(17) 0.7489(3) 0.41052(11) 0.0909(9) Uani 1 1 d . . . . .
H16 H 0.6175 0.7990 0.4004 0.109 Uiso 1 1 calc R U . . .
C17 C 0.52545(14) 0.6922(3) 0.38316(8) 0.0690(7) Uani 1 1 d . . . . .
H17 H 0.5317 0.7072 0.3547 0.083 Uiso 1 1 calc R U . . .
C18 C 0.59556(12) 0.2339(2) 0.36431(7) 0.0544(6) Uani 1 1 d . . . . .
C19 C 0.62247(15) 0.2065(3) 0.40380(8) 0.0755(8) Uani 1 1 d . . . . .
H19 H 0.6042 0.1247 0.4193 0.091 Uiso 1 1 calc R U . . .
C20 C 0.67605(17) 0.2984(4) 0.42076(10) 0.0956(10) Uani 1 1 d . . . . .
H20 H 0.6938 0.2781 0.4474 0.115 Uiso 1 1 calc R U . . .
C21 C 0.70272(17) 0.4190(4) 0.39833(13) 0.0996(11) Uani 1 1 d . . . . .
H21 H 0.7388 0.4810 0.4096 0.119 Uiso 1 1 calc R U . . .
C22 C 0.67654(17) 0.4490(3) 0.35931(12) 0.0951(10) Uani 1 1 d . . . . .
H22 H 0.6946 0.5319 0.3442 0.114 Uiso 1 1 calc R U . . .
C23 C 0.62338(14) 0.3565(3) 0.34234(9) 0.0735(7) Uani 1 1 d . . . . .
H23 H 0.6061 0.3773 0.3157 0.088 Uiso 1 1 calc R U . . .
C24 C 0.56116(13) 0.0115(2) 0.31647(7) 0.0493(5) Uani 1 1 d . . . . .
C25 C 0.51379(14) -0.0614(3) 0.28917(7) 0.0599(6) Uani 1 1 d . . . . .
H25 H 0.4659 -0.0284 0.2877 0.072 Uiso 1 1 calc R U . . .
C26 C 0.53620(16) -0.1819(3) 0.26414(8) 0.0705(7) Uani 1 1 d . . . . .
H26 H 0.5034 -0.2288 0.2462 0.085 Uiso 1 1 calc R U . . .
C27 C 0.60663(17) -0.2328(3) 0.26565(8) 0.0745(8) Uani 1 1 d . . . . .
H27 H 0.6215 -0.3146 0.2490 0.089 Uiso 1 1 calc R U . . .
C28 C 0.65454(15) -0.1618(3) 0.29186(8) 0.0709(7) Uani 1 1 d . . . . .
H28 H 0.7023 -0.1953 0.2930 0.085 Uiso 1 1 calc R U . . .
C29 C 0.63208(13) -0.0398(3) 0.31675(7) 0.0594(6) Uani 1 1 d . . . . .
H29 H 0.6656 0.0086 0.3340 0.071 Uiso 1 1 calc R U . . .
C30 C 0.38974(13) 0.1913(2) 0.41788(7) 0.0538(6) Uani 1 1 d . . . . .
C31 C 0.31827(15) 0.2297(3) 0.42342(9) 0.0766(8) Uani 1 1 d . . . . .
H31 H 0.2982 0.3094 0.4079 0.092 Uiso 1 1 calc R U . . .
C32 C 0.2760(2) 0.1517(4) 0.45176(11) 0.0953(10) Uani 1 1 d . . . . .
C33 C 0.3025(2) 0.0361(4) 0.47574(10) 0.0953(11) Uani 1 1 d . . . . .
H33 H 0.2735 -0.0162 0.4948 0.114 Uiso 1 1 calc R U . . .
C34 C 0.3735(2) 0.0008(4) 0.47044(9) 0.0915(10) Uani 1 1 d . . . . .
H34 H 0.3901 -0.0843 0.4864 0.110 Uiso 1 1 d R U . B .
C35 C 0.41760(16) 0.0733(3) 0.44223(8) 0.0699(7) Uani 1 1 d . . . . .
H35 H 0.4658 0.0437 0.4394 0.084 Uiso 1 1 calc R U . . .

loop_
_atom_site_aniso_label
_atom_site_aniso_U_11
_atom_site_aniso_U_22
_atom_site_aniso_U_33
_atom_site_aniso_U_23
_atom_site_aniso_U_13
_atom_site_aniso_U_12
F1 0.074(2) 0.126(3) 0.154(3) 0.031(3) 0.033(2) 0.008(2)
F1' 0.156(4) 0.111(3) 0.093(2) 0.056(2) 0.015(2) 0.029(3)
C1 0.0519(14) 0.0401(11) 0.0495(13) 0.0039(10) -0.0024(11) 0.0009(11)
C2 0.0546(14) 0.0395(11) 0.0552(14) -0.0025(10) -0.0034(11) -0.0032(11)
C3 0.0525(14) 0.0392(11) 0.0566(13) -0.0037(10) -0.0052(11) -0.0002(10)
C4 0.0510(14) 0.0463(13) 0.0580(14) -0.0037(11) -0.0040(11) -0.0001(11)
C5 0.0504(14) 0.0432(12) 0.0477(12) -0.0004(10) 0.0018(11) -0.0006(10)
C6 0.0475(13) 0.0416(11) 0.0513(13) 0.0008(10) -0.0019(10) -0.0026(10)
C7 0.0619(15) 0.0491(13) 0.0585(14) -0.0045(12) -0.0043(12) 0.0005(12)
C8 0.0619(16) 0.0478(13) 0.0803(18) -0.0049(13) -0.0027(14) 0.0075(12)
C9 0.0606(16) 0.0594(15) 0.0787(18) 0.0085(14) -0.0130(14) 0.0072(13)
C10 0.0756(18) 0.0684(16) 0.0576(15) 0.0017(13) -0.0117(13) 0.0051(15)
C11 0.0625(16) 0.0515(13) 0.0559(14) -0.0019(12) -0.0036(12) 0.0049(12)
C12 0.0676(16) 0.0369(11) 0.0494(13) 0.0002(10) -0.0091(12) 0.0028(11)
C13 0.100(2) 0.0590(15) 0.0547(15) -0.0002(13) -0.0066(15) 0.0011(15)
C14 0.150(3) 0.0719(19) 0.0582(17) -0.0072(15) -0.031(2) 0.008(2)
C15 0.130(3) 0.0651(18) 0.102(3) -0.0117(18) -0.056(2) -0.005(2)
C16 0.094(2) 0.0771(19) 0.101(2) 0.0011(18) -0.0335(19) -0.0246(17)
C17 0.0752(18) 0.0654(15) 0.0665(16) 0.0065(13) -0.0136(14) -0.0134(15)
C18 0.0511(14) 0.0472(13) 0.0649(15) -0.0045(12) 0.0012(12) 0.0011(11)
C19 0.0790(19) 0.0728(17) 0.0748(18) 0.0020(15) -0.0170(15) -0.0113(15)
C20 0.085(2) 0.102(2) 0.099(2) -0.016(2) -0.0311(19) -0.013(2)
C21 0.071(2) 0.083(2) 0.145(3) -0.028(2) -0.013(2) -0.0146(18)
C22 0.080(2) 0.0681(18) 0.137(3) 0.003(2) 0.006(2) -0.0244(17)
C23 0.0703(18) 0.0630(16) 0.0871(19) 0.0055(15) 0.0016(15) -0.0120(15)
C24 0.0547(14) 0.0424(11) 0.0506(13) 0.0061(10) 0.0047(11) -0.0016(11)
C25 0.0650(16) 0.0552(14) 0.0594(15) -0.0011(12) 0.0005(13) -0.0003(12)
C26 0.088(2) 0.0610(15) 0.0628(16) -0.0107(13) 0.0057(15) -0.0044(15)
C27 0.091(2) 0.0602(16) 0.0723(18) -0.0094(14) 0.0182(16) 0.0043(16)
C28 0.0680(18) 0.0656(16) 0.0789(18) 0.0009(15) 0.0172(15) 0.0104(14)
C29 0.0574(16) 0.0573(14) 0.0634(15) -0.0005(12) 0.0062(12) -0.0007(12)
C30 0.0651(16) 0.0412(12) 0.0550(14) -0.0092(11) 0.0001(12) -0.0024(11)
C31 0.0693(19) 0.0635(16) 0.097(2) 0.0078(15) 0.0136(16) -0.0005(15)
C32 0.092(3) 0.085(2) 0.109(3) -0.004(2) 0.036(2) -0.013(2)
C33 0.127(3) 0.080(2) 0.080(2) -0.0121(18) 0.031(2) -0.034(2)
C34 0.148(3) 0.0689(19) 0.0577(18) 0.0090(16) 0.002(2) -0.015(2)
C35 0.088(2) 0.0599(15) 0.0619(16) 0.0052(13) -0.0004(15) 0.0042(14)

loop_
_atom_type_symbol
_atom_type_description
_atom_type_scat_dispersion_real
_atom_type_scat_dispersion_imag
_atom_type_scat_source
C C 0.0033 0.0016 'International Tables Vol C Tables 4.2.6.8 and 6.1.1.4'
H H 0.0000 0.0000 'International Tables Vol C Tables 4.2.6.8 and 6.1.1.4'
F F 0.0171 0.0103 'International Tables Vol C Tables 4.2.6.8 and 6.1.1.4'

loop_
_geom_angle_atom_site_label_1
_geom_angle_atom_site_label_2
_geom_angle_atom_site_label_3
_geom_angle
_geom_angle_site_symmetry_1
_geom_angle_site_symmetry_3
_geom_angle_publ_flag
C34 F1' H34 27.8 . . ?
C2 C1 C24 122.1(2) . . ?
C2 C1 C18 120.8(2) . . ?
C24 C1 C18 117.14(19) . . ?
C1 C2 C3 126.9(2) . . ?
C1 C2 H2 116.6 . . ?
C3 C2 H2 116.6 . . ?
C4 C3 C2 109.68(18) . . ?
C4 C3 C30 113.49(18) . . ?
C2 C3 C30 109.22(16) . . ?
C4 C3 H3 108.1 . . ?
C2 C3 H3 108.1 . . ?
C30 C3 H3 108.1 . . ?
C5 C4 C3 126.6(2) . . ?
C5 C4 H4 116.7 . . ?
C3 C4 H4 116.7 . . ?
C4 C5 C6 121.0(2) . . ?
C4 C5 C12 122.1(2) . . ?
C6 C5 C12 116.89(17) . . ?
C11 C6 C7 117.6(2) . . ?
C11 C6 C5 121.78(19) . . ?
C7 C6 C5 120.64(19) . . ?
C8 C7 C6 121.1(2) . . ?
C8 C7 H7 119.4 . . ?
C6 C7 H7 119.4 . . ?
C9 C8 C7 120.1(2) . . ?
C9 C8 H8 119.9 . . ?
C7 C8 H8 119.9 . . ?
C8 C9 C10 119.5(2) . . ?
C8 C9 H9 120.2 . . ?
C10 C9 H9 120.2 . . ?
C9 C10 C11 120.6(2) . . ?
C9 C10 H10 119.7 . . ?
C11 C10 H10 119.7 . . ?
C10 C11 C6 121.0(2) . . ?
C10 C11 H11 119.5 . . ?
C6 C11 H11 119.5 . . ?
C17 C12 C13 118.2(2) . . ?
C17 C12 C5 119.7(2) . . ?
C13 C12 C5 122.0(2) . . ?
C12 C13 C14 119.8(3) . . ?
C12 C13 H13 120.1 . . ?
C14 C13 H13 120.1 . . ?
C15 C14 C13 120.5(3) . . ?
C15 C14 H14 119.7 . . ?
C13 C14 H14 119.7 . . ?
C16 C15 C14 120.2(3) . . ?
C16 C15 H15 119.9 . . ?
C14 C15 H15 119.9 . . ?
C15 C16 C17 119.7(3) . . ?
C15 C16 H16 120.2 . . ?
C17 C16 H16 120.2 . . ?
C16 C17 C12 121.5(3) . . ?
C16 C17 H17 119.2 . . ?
C12 C17 H17 119.2 . . ?
C23 C18 C19 117.9(2) . . ?
C23 C18 C1 120.5(2) . . ?
C19 C18 C1 121.5(2) . . ?
C18 C19 C20 121.2(3) . . ?
C18 C19 H19 119.4 . . ?
C20 C19 H19 119.4 . . ?
C21 C20 C19 119.7(3) . . ?
C21 C20 H20 120.2 . . ?
C19 C20 H20 120.2 . . ?
C20 C21 C22 120.1(3) . . ?
C20 C21 H21 119.9 . . ?
C22 C21 H21 119.9 . . ?
C21 C22 C23 120.1(3) . . ?
C21 C22 H22 120.0 . . ?
C23 C22 H22 120.0 . . ?
C18 C23 C22 121.0(3) . . ?
C18 C23 H23 119.5 . . ?
C22 C23 H23 119.5 . . ?
C29 C24 C25 116.9(2) . . ?
C29 C24 C1 120.3(2) . . ?
C25 C24 C1 122.8(2) . . ?
C26 C25 C24 121.5(2) . . ?
C26 C25 H25 119.3 . . ?
C24 C25 H25 119.3 . . ?
C27 C26 C25 120.4(3) . . ?
C27 C26 H26 119.8 . . ?
C25 C26 H26 119.8 . . ?
C28 C27 C26 119.3(2) . . ?
C28 C27 H27 120.4 . . ?
C26 C27 H27 120.4 . . ?
C27 C28 C29 120.2(3) . . ?
C27 C28 H28 119.9 . . ?
C29 C28 H28 119.9 . . ?
C24 C29 C28 121.6(2) . . ?
C24 C29 H29 119.2 . . ?
C28 C29 H29 119.2 . . ?
C31 C30 C35 117.6(2) . . ?
C31 C30 C3 122.8(2) . . ?
C35 C30 C3 119.6(2) . . ?
C30 C31 C32 120.7(3) . . ?
C30 C31 H31 119.6 . . ?
C32 C31 H31 119.6 . . ?
F1 C32 C33 109.9(4) . . ?
F1 C32 C31 127.7(4) . . ?
C33 C32 C31 122.3(3) . . ?
C32 C33 C34 116.4(3) . . ?
C32 C33 H33 121.8 . . ?
C34 C33 H33 121.8 . . ?
F1' C34 C33 110.6(4) . . ?
F1' C34 C35 125.6(4) . . ?
C33 C34 C35 123.6(3) . . ?
F1' C34 H34 10.3 . . ?
C33 C34 H34 114.8 . . ?
C35 C34 H34 121.5 . . ?
C34 C35 C30 119.4(3) . . ?
C34 C35 H35 120.3 . . ?
C30 C35 H35 120.3 . . ?

loop_
_geom_bond_atom_site_label_1
_geom_bond_atom_site_label_2
_geom_bond_distance
_geom_bond_site_symmetry_2
_geom_bond_publ_flag
F1 C32 1.209(4) . ?
F1' C34 1.258(4) . ?
F1' H34 0.3642 . ?
C1 C2 1.326(3) . ?
C1 C24 1.489(3) . ?
C1 C18 1.496(3) . ?
C2 C3 1.514(3) . ?
C2 H2 0.9300 . ?
C3 C4 1.502(3) . ?
C3 C30 1.527(3) . ?
C3 H3 0.9800 . ?
C4 C5 1.336(3) . ?
C4 H4 0.9300 . ?
C5 C6 1.485(3) . ?
C5 C12 1.490(3) . ?
C6 C11 1.385(3) . ?
C6 C7 1.392(3) . ?
C7 C8 1.383(3) . ?
C7 H7 0.9300 . ?
C8 C9 1.370(3) . ?
C8 H8 0.9300 . ?
C9 C10 1.373(3) . ?
C9 H9 0.9300 . ?
C10 C11 1.379(3) . ?
C10 H10 0.9300 . ?
C11 H11 0.9300 . ?
C12 C17 1.381(3) . ?
C12 C13 1.383(3) . ?
C13 C14 1.394(4) . ?
C13 H13 0.9300 . ?
C14 C15 1.365(4) . ?
C14 H14 0.9300 . ?
C15 C16 1.358(4) . ?
C15 H15 0.9300 . ?
C16 C17 1.380(3) . ?
C16 H16 0.9300 . ?
C17 H17 0.9300 . ?
C18 C23 1.376(3) . ?
C18 C19 1.380(3) . ?
C19 C20 1.383(4) . ?
C19 H19 0.9300 . ?
C20 C21 1.363(4) . ?
C20 H20 0.9300 . ?
C21 C22 1.366(4) . ?
C21 H21 0.9300 . ?
C22 C23 1.380(4) . ?
C22 H22 0.9300 . ?
C23 H23 0.9300 . ?
C24 C29 1.383(3) . ?
C24 C25 1.390(3) . ?
C25 C26 1.382(3) . ?
C25 H25 0.9300 . ?
C26 C27 1.375(3) . ?
C26 H26 0.9300 . ?
C27 C28 1.367(3) . ?
C27 H27 0.9300 . ?
C28 C29 1.390(3) . ?
C28 H28 0.9300 . ?
C29 H29 0.9300 . ?
C30 C31 1.373(3) . ?
C30 C35 1.387(3) . ?
C31 C32 1.377(4) . ?
C31 H31 0.9300 . ?
C32 C33 1.356(4) . ?
C33 C34 1.358(4) . ?
C33 H33 0.9300 . ?
C34 C35 1.370(4) . ?
C34 H34 0.9510 . ?
C35 H35 0.9300 . ?
